data_4116636
loop_
_publ_author_name
'Douglas E. Berning'
'Bruce C. Noll'
'Daniel L. DuBois'

_publ_section_title
;
 Relative Hydride, Proton, and Hydrogen Atom Transfer Abilities of
 [HM(diphosphine)2]PF6 Complexes (M = Pt, Ni)
;
_journal_name_full 'Journal of the American Chemical Society'
_journal_page_first 11432
_journal_page_last 11447
_journal_paper_doi 10.1021/ja991888y
_journal_volume 121
_journal_year 1999
_chemical_formula_sum 'C16 H39 B2 F8 N Ni P4'
_chemical_formula_weight 601.69
_chemical_name_common '[Ni(dmpp)~2~(CH~3~CN)](BF~4~)~2~'
_chemical_name_systematic
;
 ?
;
_space_group_IT_number 2
_symmetry_cell_setting triclinic
_symmetry_space_group_name_Hall '-P 1'
_symmetry_space_group_name_H-M 'P -1'
_atom_sites_solution_hydrogens geom
_atom_sites_solution_primary direct
_atom_sites_solution_secondary difmap
_audit_creation_method SHELXL-97
_cell_angle_alpha 93.236(6)
_cell_angle_beta 92.155(6)
_cell_angle_gamma 92.390(5)
_cell_formula_units_Z 4
_cell_length_a 10.7503(12)
_cell_length_b 14.2268(19)
_cell_length_c 17.8531(15)
_cell_measurement_reflns_used 6306
_cell_measurement_temperature 169(2)
_cell_measurement_theta_max 27.50
_cell_measurement_theta_min 1.14
_cell_volume 2721.6(5)
_computing_cell_refinement 'Siemens SAINT'
_computing_data_collection 'Siemens SMART'
_computing_data_reduction 'Siemens SAINT'
_computing_molecular_graphics 'Siemens SHELXTL'
_computing_publication_material 'Siemens SHELXTL'
_computing_structure_refinement 'SHELXL-97 (Sheldrick, 1997)'
_computing_structure_solution 'SHELXS-97 (Sheldrick, 1990)'
_diffrn_ambient_temperature 169(2)
_diffrn_measured_fraction_theta_full 0.993
_diffrn_measured_fraction_theta_max 0.993
_diffrn_measurement_device_type 'Siemens SMART CCD'
_diffrn_measurement_method '\w scans'
_diffrn_radiation_monochromator graphite
_diffrn_radiation_source 'sealed tube'
_diffrn_radiation_type MoK\a
_diffrn_radiation_wavelength 0.71073
_diffrn_reflns_av_R_equivalents 0.0518
_diffrn_reflns_av_sigmaI/netI 0.0698
_diffrn_reflns_limit_h_max 13
_diffrn_reflns_limit_h_min -13
_diffrn_reflns_limit_k_max 18
_diffrn_reflns_limit_k_min -18
_diffrn_reflns_limit_l_max 23
_diffrn_reflns_limit_l_min 0
_diffrn_reflns_number 12420
_diffrn_reflns_theta_full 27.50
_diffrn_reflns_theta_max 27.50
_diffrn_reflns_theta_min 1.14
_exptl_absorpt_coefficient_mu 1.009
_exptl_absorpt_correction_T_max 0.91
_exptl_absorpt_correction_T_min 0.89
_exptl_absorpt_correction_type multi-scan
_exptl_crystal_colour red
_exptl_crystal_density_diffrn 1.468
_exptl_crystal_description parallelepiped
_exptl_crystal_F_000 1248
_exptl_crystal_size_max 0.12
_exptl_crystal_size_mid 0.09
_exptl_crystal_size_min 0.09
_refine_diff_density_max 1.244
_refine_diff_density_min -0.859
_refine_diff_density_rms 0.094
_refine_ls_extinction_method none
_refine_ls_goodness_of_fit_ref 1.021
_refine_ls_hydrogen_treatment mixed
_refine_ls_matrix_type full
_refine_ls_number_parameters 582
_refine_ls_number_reflns 12420
_refine_ls_number_restraints 60
_refine_ls_restrained_S_all 1.026
_refine_ls_R_factor_all 0.0899
_refine_ls_R_factor_gt 0.0528
_refine_ls_shift/su_max 0.001
_refine_ls_shift/su_mean 0.000
_refine_ls_structure_factor_coef Fsqd
_refine_ls_weighting_details 'calc w=1/[\s^2^(Fo^2^)+(0.0482P)^2^+4.9849P] where P=(Fo^2^+2Fc^2^)/3'
_refine_ls_weighting_scheme calc
_refine_ls_wR_factor_gt 0.1142
_refine_ls_wR_factor_ref 0.1336
_reflns_number_gt 8652
_reflns_number_total 12420
_reflns_threshold_expression >2sigma(I)
_cod_data_source_file ja991888y_7.cif
_cod_data_source_block '[Ni(dmpp)2(CH3CN)](BF4)2'
_cod_database_code 4116636

loop_
_symmetry_equiv_pos_as_xyz
'x, y, z'
'-x, -y, -z'

loop_
_atom_site_label
_atom_site_type_symbol
_atom_site_fract_x
_atom_site_fract_y
_atom_site_fract_z
_atom_site_U_iso_or_equiv
_atom_site_adp_type
_atom_site_occupancy
_atom_site_symmetry_multiplicity
_atom_site_calc_flag
_atom_site_refinement_flags
_atom_site_disorder_assembly
_atom_site_disorder_group
Ni_1 Ni -0.25198(4) 0.25100(3) 1.08016(3) 0.01927(11) Uani 1 1 d . . .
N_1 N -0.4292(3) 0.2567(2) 1.10828(18) 0.0291(7) Uani 1 1 d . . .
P1_1 P -0.25066(9) 0.13775(7) 1.16010(6) 0.0257(2) Uani 1 1 d . B .
P2_1 P -0.08555(9) 0.31775(7) 1.14156(6) 0.0255(2) Uani 1 1 d . B .
P3_1 P -0.28451(10) 0.37132(7) 1.00895(7) 0.0319(2) Uani 1 1 d . . .
P4_1 P -0.23637(9) 0.15578(7) 0.97543(5) 0.0234(2) Uani 1 1 d . . .
C1_1 C -0.3583(4) 0.0380(3) 1.1334(3) 0.0371(10) Uani 1 1 d . . .
H1A_1 H -0.3259 0.0011 1.0910 0.045 Uiso 1 1 calc R . .
H1B_1 H -0.4398 0.0612 1.1188 0.045 Uiso 1 1 calc R . .
H1C_1 H -0.3672 -0.0018 1.1761 0.045 Uiso 1 1 calc R . .
C2_1 C -0.3078(4) 0.1787(4) 1.2510(2) 0.0442(12) Uani 1 1 d . . .
H2A_1 H -0.3545 0.1270 1.2728 0.053 Uiso 1 1 calc R . .
H2B_1 H -0.3625 0.2312 1.2441 0.053 Uiso 1 1 calc R . .
H2C_1 H -0.2370 0.1999 1.2849 0.053 Uiso 1 1 calc R . .
C3_1 C -0.1035(4) 0.0865(3) 1.1844(3) 0.0372(10) Uani 1 1 d . . .
H3A_1 H -0.1190 0.0329 1.2164 0.045 Uiso 1 1 calc R A 1
H3B_1 H -0.0654 0.0619 1.1380 0.045 Uiso 1 1 calc R A 1
C4_1 C -0.0139(5) 0.1583(4) 1.2258(3) 0.0373(19) Uani 0.747(12) 1 d P B 1
H4A_1 H -0.0539 0.1841 1.2711 0.045 Uiso 0.747(12) 1 calc PR B 1
H4B_1 H 0.0611 0.1260 1.2427 0.045 Uiso 0.747(12) 1 calc PR B 1
C4'_1 C 0.0208(14) 0.1501(11) 1.1711(9) 0.025(5) Uiso 0.253(12) 1 d P B 2
C5_1 C 0.0251(5) 0.2370(4) 1.1806(3) 0.0564(15) Uani 1 1 d . . .
H5A_1 H 0.0697 0.2092 1.1377 0.068 Uiso 1 1 calc R B 1
H5B_1 H 0.0876 0.2763 1.2118 0.068 Uiso 1 1 calc R B 1
C6_1 C 0.0239(4) 0.3821(3) 1.0857(2) 0.0365(10) Uani 1 1 d . . .
H6A_1 H -0.0153 0.4377 1.0672 0.044 Uiso 1 1 calc R B .
H6B_1 H 0.0476 0.3412 1.0431 0.044 Uiso 1 1 calc R . .
H6C_1 H 0.0984 0.4020 1.1169 0.044 Uiso 1 1 calc R . .
C7_1 C -0.1077(5) 0.4018(4) 1.2194(3) 0.0560(15) Uani 1 1 d . . .
H7A_1 H -0.0276 0.4336 1.2352 0.067 Uiso 1 1 calc R B .
H7B_1 H -0.1412 0.3687 1.2614 0.067 Uiso 1 1 calc R . .
H7C_1 H -0.1663 0.4486 1.2037 0.067 Uiso 1 1 calc R . .
C8_1 C -0.2756(5) 0.4884(3) 1.0559(3) 0.0572(15) Uani 1 1 d . . .
H8A_1 H -0.3120 0.5334 1.0227 0.069 Uiso 1 1 calc R . .
H8B_1 H -0.1882 0.5075 1.0682 0.069 Uiso 1 1 calc R . .
H8C_1 H -0.3217 0.4875 1.1022 0.069 Uiso 1 1 calc R . .
C9_1 C -0.4430(4) 0.3673(4) 0.9701(3) 0.0469(12) Uani 1 1 d . . .
H9A_1 H -0.4461 0.4025 0.9245 0.056 Uiso 1 1 calc R . .
H9B_1 H -0.4977 0.3956 1.0070 0.056 Uiso 1 1 calc R . .
H9C_1 H -0.4709 0.3016 0.9577 0.056 Uiso 1 1 calc R . .
C10_1 C -0.1924(4) 0.3821(3) 0.9257(3) 0.0423(11) Uani 1 1 d . . .
H10A_1 H -0.2150 0.4399 0.9010 0.051 Uiso 1 1 calc R . .
H10B_1 H -0.1031 0.3892 0.9416 0.051 Uiso 1 1 calc R . .
C11_1 C -0.2110(5) 0.2983(4) 0.8692(3) 0.0461(12) Uani 1 1 d . . .
H11A_1 H -0.3013 0.2877 0.8568 0.055 Uiso 1 1 calc R . .
H11B_1 H -0.1698 0.3136 0.8224 0.055 Uiso 1 1 calc R . .
C12_1 C -0.1600(4) 0.2078(3) 0.8966(2) 0.0359(10) Uani 1 1 d . . .
H12A_1 H -0.0709 0.2203 0.9112 0.043 Uiso 1 1 calc R . .
H12B_1 H -0.1643 0.1603 0.8538 0.043 Uiso 1 1 calc R . .
C13_1 C -0.1393(4) 0.0543(3) 0.9816(3) 0.0355(10) Uani 1 1 d . . .
H13A_1 H -0.1796 0.0078 1.0123 0.043 Uiso 1 1 calc R . .
H13B_1 H -0.0578 0.0746 1.0047 0.043 Uiso 1 1 calc R . .
H13C_1 H -0.1284 0.0259 0.9311 0.043 Uiso 1 1 calc R . .
C14_1 C -0.3828(4) 0.1035(3) 0.9345(2) 0.0395(11) Uani 1 1 d . . .
H14A_1 H -0.4397 0.1535 0.9236 0.047 Uiso 1 1 calc R . .
H14B_1 H -0.4207 0.0618 0.9700 0.047 Uiso 1 1 calc R . .
H14C_1 H -0.3670 0.0671 0.8879 0.047 Uiso 1 1 calc R . .
C15_1 C -0.5287(4) 0.2449(3) 1.1255(2) 0.0314(9) Uani 1 1 d . . .
C16_1 C -0.6552(4) 0.2257(4) 1.1490(3) 0.0482(12) Uani 1 1 d . . .
H16A_1 H -0.7106 0.2716 1.1282 0.058 Uiso 1 1 calc R . .
H16B_1 H -0.6564 0.2308 1.2039 0.058 Uiso 1 1 calc R . .
H16C_1 H -0.6837 0.1620 1.1306 0.058 Uiso 1 1 calc R . .
B1_2 B -0.1477(4) 0.2607(3) 1.4450(3) 0.0336(11) Uani 1 1 d D . .
F1_2 F -0.1064(3) 0.3211(2) 1.39193(17) 0.0628(9) Uani 1 1 d D . .
F2_2 F -0.1507(4) 0.1707(2) 1.4141(2) 0.0826(12) Uani 1 1 d D . .
F3_2 F -0.2640(3) 0.2873(3) 1.46571(19) 0.0706(10) Uani 1 1 d D . .
F4_2 F -0.0661(3) 0.2676(2) 1.50616(16) 0.0618(8) Uani 1 1 d D . .
B2_2 B 0.2034(5) 0.2008(4) 0.9460(3) 0.0448(14) Uani 1 1 d D . .
F5_2 F 0.3249(3) 0.1956(5) 0.9595(3) 0.155(3) Uani 1 1 d D . .
F6_2 F 0.1670(5) 0.2874(2) 0.9225(2) 0.1138(18) Uani 1 1 d D . .
F7_2 F 0.1659(3) 0.1337(2) 0.88964(14) 0.0556(8) Uani 1 1 d D . .
F8_2 F 0.1377(3) 0.1836(2) 1.00859(14) 0.0487(7) Uani 1 1 d D . .
Ni_3 Ni 0.28572(4) 0.26080(3) 0.57602(2) 0.02029(12) Uani 1 1 d . . .
N_3 N 0.4806(3) 0.2772(2) 0.59962(18) 0.0290(7) Uani 1 1 d . . .
P1_3 P 0.25814(10) 0.24977(7) 0.69781(5) 0.0257(2) Uani 1 1 d . . .
P2_3 P 0.23517(9) 0.10678(7) 0.56206(6) 0.0265(2) Uani 1 1 d . . .
P3_3 P 0.32262(9) 0.27178(8) 0.45425(5) 0.0263(2) Uani 1 1 d . . .
P4_3 P 0.21835(9) 0.40697(7) 0.57918(5) 0.0232(2) Uani 1 1 d . . .
C1_3 C 0.2866(4) 0.3511(3) 0.7638(2) 0.0380(10) Uani 1 1 d . . .
H1A_3 H 0.2357 0.4028 0.7484 0.046 Uiso 1 1 calc R . .
H1B_3 H 0.3749 0.3713 0.7643 0.046 Uiso 1 1 calc R . .
H1C_3 H 0.2645 0.3340 0.8141 0.046 Uiso 1 1 calc R . .
C2_3 C 0.3679(4) 0.1723(3) 0.7400(2) 0.0398(11) Uani 1 1 d . . .
H2A_3 H 0.3267 0.1372 0.7784 0.048 Uiso 1 1 calc R . .
H2B_3 H 0.4391 0.2100 0.7630 0.048 Uiso 1 1 calc R . .
H2C_3 H 0.3970 0.1279 0.7011 0.048 Uiso 1 1 calc R . .
C3_3 C 0.1023(4) 0.2055(3) 0.7205(2) 0.0326(9) Uani 1 1 d . . .
H3A_3 H 0.1079 0.1758 0.7692 0.039 Uiso 1 1 calc R . .
H3B_3 H 0.0476 0.2595 0.7264 0.039 Uiso 1 1 calc R . .
C4_3 C 0.0420(4) 0.1337(3) 0.6611(2) 0.0369(10) Uani 1 1 d . . .
H4A_3 H -0.0296 0.1004 0.6828 0.044 Uiso 1 1 calc R . .
H4B_3 H 0.0100 0.1675 0.6179 0.044 Uiso 1 1 calc R . .
C5_3 C 0.1333(4) 0.0619(3) 0.6336(2) 0.0358(10) Uani 1 1 d . . .
H5A_3 H 0.0861 0.0047 0.6123 0.043 Uiso 1 1 calc R . .
H5B_3 H 0.1854 0.0435 0.6768 0.043 Uiso 1 1 calc R . .
C6_3 C 0.1437(4) 0.0683(3) 0.4777(2) 0.0360(10) Uani 1 1 d . . .
H6A_3 H 0.1349 -0.0007 0.4741 0.043 Uiso 1 1 calc R . .
H6B_3 H 0.1856 0.0901 0.4337 0.043 Uiso 1 1 calc R . .
H6C_3 H 0.0610 0.0947 0.4798 0.043 Uiso 1 1 calc R . .
C7_3 C 0.3611(4) 0.0247(3) 0.5598(3) 0.0452(12) Uani 1 1 d . . .
H7A_3 H 0.3259 -0.0399 0.5524 0.054 Uiso 1 1 calc R . .
H7B_3 H 0.4099 0.0316 0.6074 0.054 Uiso 1 1 calc R . .
H7C_3 H 0.4152 0.0385 0.5184 0.054 Uiso 1 1 calc R . .
C8_3 C 0.2019(4) 0.2559(3) 0.3792(2) 0.0359(10) Uani 1 1 d . . .
H8A_3 H 0.1325 0.2960 0.3911 0.043 Uiso 1 1 calc R . .
H8B_3 H 0.1719 0.1898 0.3746 0.043 Uiso 1 1 calc R . .
H8C_3 H 0.2367 0.2735 0.3317 0.043 Uiso 1 1 calc R . .
C9_3 C 0.4442(4) 0.1966(3) 0.4212(2) 0.0403(11) Uani 1 1 d . . .
H9A_3 H 0.4101 0.1318 0.4123 0.048 Uiso 1 1 calc R . .
H9B_3 H 0.5126 0.1981 0.4592 0.048 Uiso 1 1 calc R . .
H9C_3 H 0.4756 0.2193 0.3744 0.048 Uiso 1 1 calc R . .
C10_3 C 0.3897(4) 0.3891(3) 0.4410(2) 0.0365(10) Uani 1 1 d . . .
H10A_3 H 0.4524 0.4056 0.4821 0.044 Uiso 1 1 calc R . .
H10B_3 H 0.4339 0.3870 0.3933 0.044 Uiso 1 1 calc R . .
C11_3 C 0.2964(5) 0.4677(3) 0.4389(2) 0.0412(11) Uani 1 1 d . . .
H11A_3 H 0.2655 0.4722 0.3863 0.049 Uiso 1 1 calc R . .
H11B_3 H 0.3410 0.5282 0.4547 0.049 Uiso 1 1 calc R . .
C12_3 C 0.1837(4) 0.4551(3) 0.4883(2) 0.0347(10) Uani 1 1 d . . .
H12A_3 H 0.1204 0.4128 0.4604 0.042 Uiso 1 1 calc R . .
H12B_3 H 0.1466 0.5170 0.4971 0.042 Uiso 1 1 calc R . .
C13_3 C 0.0698(4) 0.4253(3) 0.6224(2) 0.0316(9) Uani 1 1 d . . .
H13A_3 H 0.0710 0.3988 0.6719 0.038 Uiso 1 1 calc R . .
H13B_3 H 0.0024 0.3939 0.5906 0.038 Uiso 1 1 calc R . .
H13C_3 H 0.0561 0.4929 0.6280 0.038 Uiso 1 1 calc R . .
C14_3 C 0.3268(4) 0.4983(3) 0.6224(2) 0.0319(9) Uani 1 1 d . . .
H14A_3 H 0.2856 0.5585 0.6260 0.038 Uiso 1 1 calc R . .
H14B_3 H 0.3999 0.5044 0.5916 0.038 Uiso 1 1 calc R . .
H14C_3 H 0.3530 0.4810 0.6728 0.038 Uiso 1 1 calc R . .
C15_3 C 0.5824(4) 0.2804(3) 0.6197(2) 0.0280(9) Uani 1 1 d . . .
C16_3 C 0.7125(4) 0.2822(4) 0.6466(3) 0.0405(11) Uani 1 1 d . . .
H16A_3 H 0.7418 0.3475 0.6594 0.049 Uiso 1 1 calc R . .
H16B_3 H 0.7634 0.2549 0.6072 0.049 Uiso 1 1 calc R . .
H16C_3 H 0.7197 0.2455 0.6912 0.049 Uiso 1 1 calc R . .
B1_4 B 0.6296(6) 0.5310(4) 0.7809(3) 0.0506(15) Uani 1 1 d D . .
F1_4 F 0.7530(4) 0.5423(4) 0.7663(2) 0.1101(16) Uani 1 1 d D . .
F2_4 F 0.5634(4) 0.5935(3) 0.74158(18) 0.0917(13) Uani 1 1 d D . .
F3_4 F 0.5902(3) 0.4408(2) 0.7586(2) 0.0884(12) Uani 1 1 d D . .
F4_4 F 0.6183(4) 0.5480(2) 0.85686(16) 0.0762(11) Uani 1 1 d D . .
B2_4 B 0.3289(5) -0.0168(4) 0.2808(3) 0.0453(13) Uani 1 1 d D . .
F5_4 F 0.4325(4) 0.0298(3) 0.2612(2) 0.1073(15) Uani 1 1 d D . .
F6_4 F 0.3204(5) -0.1046(3) 0.24816(19) 0.1030(15) Uani 1 1 d D . .
F7_4 F 0.3418(5) -0.0310(3) 0.3577(2) 0.1109(16) Uani 1 1 d D . .
F8_4 F 0.2315(5) 0.0308(5) 0.2727(5) 0.213(4) Uani 1 1 d D . .

loop_
_atom_site_aniso_label
_atom_site_aniso_U_11
_atom_site_aniso_U_22
_atom_site_aniso_U_33
_atom_site_aniso_U_23
_atom_site_aniso_U_13
_atom_site_aniso_U_12
Ni_1 0.0179(2) 0.0187(2) 0.0212(2) 0.00207(18) -0.00043(18) 0.00018(18)
N_1 0.0210(17) 0.0329(19) 0.0340(19) 0.0042(15) 0.0034(14) 0.0047(14)
P1_1 0.0247(5) 0.0294(5) 0.0238(5) 0.0086(4) 0.0006(4) -0.0001(4)
P2_1 0.0216(5) 0.0269(5) 0.0272(5) -0.0031(4) -0.0011(4) -0.0024(4)
P3_1 0.0289(6) 0.0232(5) 0.0444(6) 0.0121(5) -0.0047(5) 0.0011(4)
P4_1 0.0222(5) 0.0258(5) 0.0217(5) -0.0010(4) 0.0010(4) -0.0027(4)
C1_1 0.034(2) 0.030(2) 0.048(3) 0.015(2) 0.007(2) -0.0051(18)
C2_1 0.038(3) 0.069(3) 0.027(2) 0.009(2) 0.0077(19) 0.004(2)
C3_1 0.038(2) 0.036(2) 0.039(2) 0.0176(19) -0.0001(19) 0.0051(19)
C4_1 0.030(3) 0.051(4) 0.031(4) 0.007(3) -0.005(2) 0.007(3)
C5_1 0.032(3) 0.060(4) 0.077(4) 0.025(3) -0.027(2) -0.006(2)
C6_1 0.030(2) 0.036(2) 0.042(2) 0.0002(19) -0.0008(19) -0.0114(19)
C7_1 0.052(3) 0.070(4) 0.042(3) -0.030(3) 0.007(2) -0.009(3)
C8_1 0.055(3) 0.026(3) 0.090(4) 0.001(3) -0.011(3) 0.010(2)
C9_1 0.032(2) 0.048(3) 0.063(3) 0.028(2) -0.010(2) 0.006(2)
C10_1 0.037(2) 0.042(3) 0.049(3) 0.026(2) -0.007(2) -0.008(2)
C11_1 0.044(3) 0.061(3) 0.035(2) 0.021(2) -0.001(2) -0.006(2)
C12_1 0.033(2) 0.052(3) 0.023(2) 0.0041(19) 0.0059(17) -0.003(2)
C13_1 0.033(2) 0.030(2) 0.044(3) -0.0055(19) 0.0099(19) 0.0040(18)
C14_1 0.031(2) 0.047(3) 0.038(2) -0.009(2) -0.0018(19) -0.010(2)
C15_1 0.025(2) 0.036(2) 0.033(2) 0.0017(18) 0.0007(17) 0.0021(17)
C16_1 0.025(2) 0.064(3) 0.056(3) 0.000(3) 0.011(2) -0.002(2)
B1_2 0.036(3) 0.032(3) 0.032(3) 0.001(2) -0.004(2) -0.002(2)
F1_2 0.066(2) 0.060(2) 0.067(2) 0.0268(16) 0.0201(16) 0.0113(16)
F2_2 0.127(3) 0.0358(18) 0.080(2) -0.0103(16) -0.038(2) -0.0006(19)
F3_2 0.0405(17) 0.100(3) 0.075(2) 0.0276(19) 0.0126(16) 0.0094(17)
F4_2 0.0536(18) 0.084(2) 0.0443(17) -0.0095(15) -0.0200(14) -0.0011(16)
B2_2 0.046(3) 0.045(3) 0.043(3) -0.009(2) 0.020(3) -0.009(3)
F5_2 0.030(2) 0.261(7) 0.158(5) -0.107(5) 0.013(2) -0.022(3)
F6_2 0.215(5) 0.038(2) 0.093(3) 0.0103(19) 0.083(3) -0.004(3)
F7_2 0.083(2) 0.0497(18) 0.0341(15) -0.0031(13) 0.0000(14) 0.0135(16)
F8_2 0.0579(18) 0.0527(17) 0.0358(14) 0.0020(12) 0.0125(13) -0.0026(14)
Ni_3 0.0219(2) 0.0205(2) 0.0184(2) 0.00269(18) 0.00086(18) -0.00075(18)
N_3 0.0276(19) 0.0348(19) 0.0243(17) 0.0011(14) 0.0009(14) -0.0010(15)
P1_3 0.0305(5) 0.0272(5) 0.0199(5) 0.0060(4) 0.0017(4) 0.0011(4)
P2_3 0.0262(5) 0.0209(5) 0.0324(5) 0.0004(4) 0.0056(4) -0.0001(4)
P3_3 0.0242(5) 0.0347(6) 0.0193(5) 0.0009(4) 0.0016(4) -0.0061(4)
P4_3 0.0260(5) 0.0205(5) 0.0230(5) 0.0037(4) -0.0034(4) -0.0008(4)
C1_3 0.050(3) 0.041(3) 0.022(2) 0.0011(18) -0.0047(19) -0.004(2)
C2_3 0.038(2) 0.050(3) 0.033(2) 0.017(2) -0.0019(19) 0.008(2)
C3_3 0.034(2) 0.035(2) 0.030(2) 0.0079(18) 0.0122(18) 0.0015(18)
C4_3 0.033(2) 0.044(3) 0.035(2) 0.0051(19) 0.0121(19) -0.0064(19)
C5_3 0.043(3) 0.027(2) 0.037(2) 0.0058(18) 0.007(2) -0.0074(19)
C6_3 0.036(2) 0.034(2) 0.036(2) -0.0049(19) 0.0037(19) -0.0078(19)
C7_3 0.046(3) 0.029(2) 0.062(3) -0.001(2) 0.008(2) 0.014(2)
C8_3 0.035(2) 0.048(3) 0.024(2) 0.0032(18) -0.0051(17) -0.007(2)
C9_3 0.030(2) 0.053(3) 0.035(2) -0.012(2) 0.0062(19) -0.005(2)
C10_3 0.037(2) 0.047(3) 0.025(2) 0.0105(19) 0.0003(18) -0.015(2)
C11_3 0.057(3) 0.037(3) 0.029(2) 0.0123(19) -0.004(2) -0.009(2)
C12_3 0.044(3) 0.031(2) 0.029(2) 0.0095(17) -0.0115(19) 0.0007(19)
C13_3 0.030(2) 0.029(2) 0.035(2) -0.0049(17) -0.0031(17) 0.0068(17)
C14_3 0.035(2) 0.024(2) 0.035(2) 0.0049(17) -0.0058(18) -0.0050(17)
C15_3 0.029(2) 0.033(2) 0.0221(19) 0.0039(16) 0.0017(16) -0.0006(17)
C16_3 0.030(2) 0.053(3) 0.038(2) 0.006(2) -0.0062(19) 0.000(2)
B1_4 0.062(4) 0.050(4) 0.040(3) 0.004(3) -0.004(3) -0.003(3)
F1_4 0.066(3) 0.188(5) 0.070(3) -0.004(3) 0.001(2) -0.045(3)
F2_4 0.144(4) 0.082(3) 0.049(2) 0.0094(18) -0.035(2) 0.028(2)
F3_4 0.079(3) 0.059(2) 0.122(3) -0.027(2) -0.003(2) -0.0108(19)
F4_4 0.135(3) 0.063(2) 0.0356(16) 0.0171(15) 0.0115(18) 0.035(2)
B2_4 0.040(3) 0.045(3) 0.049(3) -0.010(3) 0.006(3) 0.000(3)
F5_4 0.092(3) 0.115(3) 0.114(3) 0.001(3) 0.051(3) -0.040(3)
F6_4 0.198(5) 0.058(2) 0.049(2) -0.0081(17) 0.000(2) -0.021(3)
F7_4 0.163(4) 0.107(3) 0.057(2) -0.027(2) 0.028(3) -0.041(3)
F8_4 0.084(4) 0.155(6) 0.413(12) 0.102(7) -0.005(5) 0.063(4)

loop_
_atom_type_symbol
_atom_type_description
_atom_type_scat_dispersion_real
_atom_type_scat_dispersion_imag
_atom_type_scat_source
C C 0.0033 0.0016 'International Tables Vol C Tables 4.2.6.8 and 6.1.1.4'
H H 0.0000 0.0000 'International Tables Vol C Tables 4.2.6.8 and 6.1.1.4'
B B 0.0013 0.0007 'International Tables Vol C Tables 4.2.6.8 and 6.1.1.4'
N N 0.0061 0.0033 'International Tables Vol C Tables 4.2.6.8 and 6.1.1.4'
F F 0.0171 0.0103 'International Tables Vol C Tables 4.2.6.8 and 6.1.1.4'
P P 0.1023 0.0942 'International Tables Vol C Tables 4.2.6.8 and 6.1.1.4'
Ni Ni 0.3393 1.1124 'International Tables Vol C Tables 4.2.6.8 and 6.1.1.4'

loop_
_geom_angle_atom_site_label_1
_geom_angle_atom_site_label_2
_geom_angle_atom_site_label_3
_geom_angle
N_1 Ni_1 P1_1 82.55(10)
N_1 Ni_1 P2_1 127.74(10)
P1_1 Ni_1 P2_1 88.76(4)
N_1 Ni_1 P3_1 87.70(10)
P1_1 Ni_1 P3_1 169.91(4)
P2_1 Ni_1 P3_1 95.19(4)
N_1 Ni_1 P4_1 110.35(10)
P1_1 Ni_1 P4_1 96.20(4)
P2_1 Ni_1 P4_1 121.81(4)
P3_1 Ni_1 P4_1 89.61(4)
C15_1 N_1 Ni_1 169.0(3)
C3_1 P1_1 C1_1 105.4(2)
C3_1 P1_1 C2_1 103.6(2)
C1_1 P1_1 C2_1 102.0(2)
C3_1 P1_1 Ni_1 118.79(14)
C1_1 P1_1 Ni_1 114.09(15)
C2_1 P1_1 Ni_1 111.13(17)
C7_1 P2_1 C6_1 102.2(2)
C7_1 P2_1 C5_1 103.5(3)
C6_1 P2_1 C5_1 97.2(2)
C7_1 P2_1 Ni_1 118.64(18)
C6_1 P2_1 Ni_1 116.26(15)
C5_1 P2_1 Ni_1 115.96(18)
C9_1 P3_1 C8_1 100.5(2)
C9_1 P3_1 C10_1 102.5(2)
C8_1 P3_1 C10_1 105.0(3)
C9_1 P3_1 Ni_1 111.46(16)
C8_1 P3_1 Ni_1 116.8(2)
C10_1 P3_1 Ni_1 118.23(16)
C13_1 P4_1 C14_1 102.7(2)
C13_1 P4_1 C12_1 97.2(2)
C14_1 P4_1 C12_1 104.4(2)
C13_1 P4_1 Ni_1 117.81(15)
C14_1 P4_1 Ni_1 115.66(15)
C12_1 P4_1 Ni_1 116.43(15)
C4_1 C3_1 C4'_1 39.4(6)
C4_1 C3_1 P1_1 111.4(3)
C4'_1 C3_1 P1_1 116.1(6)
C5_1 C4_1 C3_1 113.9(5)
C5_1 C4'_1 C3_1 122.4(11)
C4'_1 C5_1 C4_1 45.0(8)
C4'_1 C5_1 P2_1 126.6(8)
C4_1 C5_1 P2_1 122.6(4)
C11_1 C10_1 P3_1 113.5(3)
C12_1 C11_1 C10_1 113.8(4)
C11_1 C12_1 P4_1 117.2(3)
N_1 C15_1 C16_1 177.4(5)
F2_2 B1_2 F4_2 108.9(4)
F2_2 B1_2 F3_2 111.9(4)
F4_2 B1_2 F3_2 110.1(4)
F2_2 B1_2 F1_2 108.5(4)
F4_2 B1_2 F1_2 109.3(4)
F3_2 B1_2 F1_2 108.0(4)
F5_2 B2_2 F8_2 111.4(5)
F5_2 B2_2 F7_2 108.6(4)
F8_2 B2_2 F7_2 108.4(4)
F5_2 B2_2 F6_2 114.6(5)
F8_2 B2_2 F6_2 106.4(4)
F7_2 B2_2 F6_2 107.1(5)
N_3 Ni_3 P1_3 88.99(9)
N_3 Ni_3 P4_3 105.02(10)
P1_3 Ni_3 P4_3 91.89(4)
N_3 Ni_3 P2_3 108.13(10)
P1_3 Ni_3 P2_3 87.21(4)
P4_3 Ni_3 P2_3 146.81(4)
N_3 Ni_3 P3_3 88.50(9)
P1_3 Ni_3 P3_3 177.47(5)
P4_3 Ni_3 P3_3 89.09(4)
P2_3 Ni_3 P3_3 93.25(4)
C15_3 N_3 Ni_3 171.9(3)
C1_3 P1_3 C2_3 97.8(2)
C1_3 P1_3 C3_3 103.1(2)
C2_3 P1_3 C3_3 106.4(2)
C1_3 P1_3 Ni_3 121.11(15)
C2_3 P1_3 Ni_3 111.94(15)
C3_3 P1_3 Ni_3 114.38(14)
C6_3 P2_3 C7_3 101.8(2)
C6_3 P2_3 C5_3 100.0(2)
C7_3 P2_3 C5_3 103.6(2)
C6_3 P2_3 Ni_3 115.98(15)
C7_3 P2_3 Ni_3 118.11(17)
C5_3 P2_3 Ni_3 114.88(14)
C9_3 P3_3 C10_3 102.1(2)
C9_3 P3_3 C8_3 103.3(2)
C10_3 P3_3 C8_3 103.0(2)
C9_3 P3_3 Ni_3 113.66(16)
C10_3 P3_3 Ni_3 108.59(14)
C8_3 P3_3 Ni_3 123.77(14)
C13_3 P4_3 C14_3 105.86(19)
C13_3 P4_3 C12_3 99.0(2)
C14_3 P4_3 C12_3 101.04(19)
C13_3 P4_3 Ni_3 116.65(14)
C14_3 P4_3 Ni_3 115.66(14)
C12_3 P4_3 Ni_3 116.20(15)
C4_3 C3_3 P1_3 113.9(3)
C5_3 C4_3 C3_3 112.2(4)
C4_3 C5_3 P2_3 112.8(3)
C11_3 C10_3 P3_3 115.4(3)
C10_3 C11_3 C12_3 115.3(3)
C11_3 C12_3 P4_3 115.0(3)
N_3 C15_3 C16_3 178.4(5)
F1_4 B1_4 F3_4 108.4(5)
F1_4 B1_4 F2_4 109.2(5)
F3_4 B1_4 F2_4 109.9(5)
F1_4 B1_4 F4_4 107.6(5)
F3_4 B1_4 F4_4 111.1(5)
F2_4 B1_4 F4_4 110.6(5)
F8_4 B2_4 F5_4 112.6(6)
F8_4 B2_4 F6_4 115.0(6)
F5_4 B2_4 F6_4 110.9(5)
F8_4 B2_4 F7_4 106.0(6)
F5_4 B2_4 F7_4 107.6(5)
F6_4 B2_4 F7_4 104.0(5)

loop_
_geom_bond_atom_site_label_1
_geom_bond_atom_site_label_2
_geom_bond_distance
Ni_1 N_1 1.992(3)
Ni_1 P1_1 2.2120(11)
Ni_1 P2_1 2.2131(11)
Ni_1 P3_1 2.2206(12)
Ni_1 P4_1 2.2617(11)
N_1 C15_1 1.133(5)
P1_1 C3_1 1.818(4)
P1_1 C1_1 1.823(4)
P1_1 C2_1 1.830(4)
P2_1 C7_1 1.811(4)
P2_1 C6_1 1.821(4)
P2_1 C5_1 1.834(5)
P3_1 C9_1 1.813(5)
P3_1 C8_1 1.820(5)
P3_1 C10_1 1.826(5)
P4_1 C13_1 1.822(4)
P4_1 C14_1 1.822(4)
P4_1 C12_1 1.833(4)
C3_1 C4_1 1.516(7)
C3_1 C4'_1 1.614(16)
C4_1 C5_1 1.472(8)
C4'_1 C5_1 1.237(16)
C10_1 C11_1 1.520(7)
C11_1 C12_1 1.519(7)
C15_1 C16_1 1.458(6)
B1_2 F2_2 1.364(5)
B1_2 F4_2 1.371(5)
B1_2 F3_2 1.380(5)
B1_2 F1_2 1.387(5)
B2_2 F5_2 1.325(6)
B2_2 F8_2 1.373(5)
B2_2 F7_2 1.384(6)
B2_2 F6_2 1.390(7)
Ni_3 N_3 2.122(3)
Ni_3 P1_3 2.2189(11)
Ni_3 P4_3 2.2287(11)
Ni_3 P2_3 2.2333(11)
Ni_3 P3_3 2.2373(11)
N_3 C15_3 1.137(5)
P1_3 C1_3 1.818(4)
P1_3 C2_3 1.819(4)
P1_3 C3_3 1.833(4)
P2_3 C6_3 1.812(4)
P2_3 C7_3 1.824(4)
P2_3 C5_3 1.838(4)
P3_3 C9_3 1.818(4)
P3_3 C10_3 1.822(4)
P3_3 C8_3 1.827(4)
P4_3 C13_3 1.822(4)
P4_3 C14_3 1.826(4)
P4_3 C12_3 1.828(4)
C3_3 C4_3 1.535(6)
C4_3 C5_3 1.521(6)
C10_3 C11_3 1.534(7)
C11_3 C12_3 1.535(6)
C15_3 C16_3 1.460(6)
B1_4 F1_4 1.366(7)
B1_4 F3_4 1.367(6)
B1_4 F2_4 1.370(6)
B1_4 F4_4 1.375(6)
B2_4 F8_4 1.279(7)
B2_4 F5_4 1.339(6)
B2_4 F6_4 1.346(6)
B2_4 F7_4 1.402(6)
